data_4023087
loop_
_publ_author_name
'Yu-Hsuan Wang'
'Novruz G. Akhmedov'
'Jeffrey L. Petersen'
'Kung K. Wang'

_publ_section_title
;
 Construction of Unusual and Congested Polycyclic Structures
 via Benzannulated Enediynyl Alcohols Derived from Truxenone
;
_journal_name_full 'Journal of Organic Chemistry'
_journal_page_first 9604
_journal_page_last 9608
_journal_paper_doi 10.1021/jo701736y
_journal_volume 72
_journal_year 2007
_chemical_formula_sum 'C43 H21 Cl O2'
_chemical_formula_weight 605.05
_chemical_name_systematic
; 
 ? 
;
_space_group_IT_number 14
_symmetry_cell_setting monoclinic
_symmetry_space_group_name_Hall '-P 2ybc'
_symmetry_space_group_name_H-M 'P 1 21/c 1'
_atom_sites_solution_hydrogens geom
_atom_sites_solution_primary direct
_atom_sites_solution_secondary difmap
_audit_creation_method SHELXL-97
_cell_angle_alpha 90.00
_cell_angle_beta 94.950(2)
_cell_angle_gamma 90.00
_cell_formula_units_Z 4
_cell_length_a 16.2097(18)
_cell_length_b 8.0929(8)
_cell_length_c 21.989(2)
_cell_measurement_reflns_used 7915
_cell_measurement_temperature 293(2)
_cell_measurement_theta_max 27.55
_cell_measurement_theta_min 2.33
_cell_volume 2873.8(5)
_computing_structure_refinement 'SHELXL-97 (Sheldrick, 1997)'
_computing_structure_solution 'SHELXS-97 (Sheldrick, 1990)'
_diffrn_ambient_temperature 293(2)
_diffrn_measured_fraction_theta_full 0.976
_diffrn_measured_fraction_theta_max 0.976
_diffrn_radiation_monochromator graphite
_diffrn_radiation_source 'fine-focus sealed tube'
_diffrn_radiation_type MoK\a
_diffrn_radiation_wavelength 0.71073
_diffrn_reflns_av_R_equivalents 0.0466
_diffrn_reflns_av_sigmaI/netI 0.0638
_diffrn_reflns_limit_h_max 20
_diffrn_reflns_limit_h_min -21
_diffrn_reflns_limit_k_max 10
_diffrn_reflns_limit_k_min -9
_diffrn_reflns_limit_l_max 28
_diffrn_reflns_limit_l_min -28
_diffrn_reflns_number 19429
_diffrn_reflns_theta_full 27.61
_diffrn_reflns_theta_max 27.61
_diffrn_reflns_theta_min 2.15
_diffrn_standards_decay_% 0
_exptl_absorpt_coefficient_mu 0.174
_exptl_absorpt_correction_type semi-empirical
_exptl_absorpt_process_details SADABS
_exptl_crystal_colour black
_exptl_crystal_density_diffrn 1.398
_exptl_crystal_density_method 'not measured'
_exptl_crystal_F_000 1248
_exptl_crystal_size_max 0.36
_exptl_crystal_size_mid 0.16
_exptl_crystal_size_min 0.12
_refine_diff_density_max 0.199
_refine_diff_density_min -0.298
_refine_diff_density_rms 0.042
_refine_ls_extinction_method none
_refine_ls_goodness_of_fit_ref 1.019
_refine_ls_hydrogen_treatment riding
_refine_ls_matrix_type full
_refine_ls_number_parameters 415
_refine_ls_number_reflns 6527
_refine_ls_number_restraints 0
_refine_ls_restrained_S_all 1.019
_refine_ls_R_factor_all 0.0907
_refine_ls_R_factor_gt 0.0509
_refine_ls_shift/su_max 0.001
_refine_ls_shift/su_mean 0.000
_refine_ls_structure_factor_coef Fsqd
_refine_ls_weighting_details 'calc w=1/[\s^2^(Fo^2^)+(0.0636P)^2^+0.4022P] where P=(Fo^2^+2Fc^2^)/3'
_refine_ls_weighting_scheme calc
_refine_ls_wR_factor_gt 0.1269
_refine_ls_wR_factor_ref 0.1499
_reflns_number_gt 4060
_reflns_number_total 6527
_reflns_threshold_expression >2sigma(I)
_cod_data_source_file jo701736y-File001.cif
_cod_data_source_block lw16ccd
_cod_original_sg_symbol_H-M 'P 21/c'
_cod_database_code 4023087

loop_
_symmetry_equiv_pos_as_xyz
'x, y, z'
'-x, y+1/2, -z+1/2'
'-x, -y, -z'
'x, -y-1/2, z-1/2'

loop_
_atom_site_label
_atom_site_type_symbol
_atom_site_fract_x
_atom_site_fract_y
_atom_site_fract_z
_atom_site_U_iso_or_equiv
_atom_site_adp_type
_atom_site_occupancy
_atom_site_symmetry_multiplicity
_atom_site_calc_flag
_atom_site_refinement_flags
Cl1 Cl 0.37240(5) 0.06809(10) 1.21976(3) 0.0806(2) Uani 1 1 d .
O1 O 0.18336(11) 0.1523(2) 0.81368(7) 0.0686(5) Uani 1 1 d .
O2 O -0.03283(12) -0.2979(2) 0.99519(10) 0.0849(6) Uani 1 1 d .
C1 C 0.23762(13) 0.0669(2) 0.97371(8) 0.0428(4) Uani 1 1 d .
C2 C 0.31197(13) 0.0069(2) 0.93970(9) 0.0450(5) Uani 1 1 d .
C3 C 0.38625(14) -0.0600(3) 0.96275(10) 0.0538(5) Uani 1 1 d .
H3 H 0.3964 -0.0815 1.0043 0.065 Uiso 1 1 calc R
C4 C 0.44511(16) -0.0942(3) 0.92299(12) 0.0671(6) Uani 1 1 d .
H4 H 0.4950 -0.1422 0.9378 0.081 Uiso 1 1 calc R
C5 C 0.43119(17) -0.0582(3) 0.86109(12) 0.0691(7) Uani 1 1 d .
H5 H 0.4722 -0.0808 0.8352 0.083 Uiso 1 1 calc R
C6 C 0.35805(16) 0.0098(3) 0.83785(11) 0.0617(6) Uani 1 1 d .
H6 H 0.3488 0.0344 0.7965 0.074 Uiso 1 1 calc R
C7 C 0.29780(14) 0.0412(2) 0.87758(9) 0.0469(5) Uani 1 1 d .
C8 C 0.21210(14) 0.1011(2) 0.86313(9) 0.0498(5) Uani 1 1 d .
C9 C 0.17049(13) 0.0684(2) 0.91992(9) 0.0449(5) Uani 1 1 d .
C10 C 0.09934(13) -0.0180(2) 0.92252(9) 0.0473(5) Uani 1 1 d .
C11 C 0.02893(14) -0.0454(3) 0.87594(11) 0.0556(6) Uani 1 1 d .
C12 C 0.01140(16) 0.0189(4) 0.81791(11) 0.0724(7) Uani 1 1 d .
H12 H 0.0466 0.0949 0.8018 0.087 Uiso 1 1 calc R
C13 C -0.0612(2) -0.0342(4) 0.78430(14) 0.0899(10) Uani 1 1 d .
H13 H -0.0730 0.0042 0.7446 0.108 Uiso 1 1 calc R
C14 C -0.11556(18) -0.1420(4) 0.80849(16) 0.0913(10) Uani 1 1 d .
H14 H -0.1634 -0.1743 0.7852 0.110 Uiso 1 1 calc R
C15 C -0.09963(17) -0.2019(4) 0.86662(15) 0.0808(9) Uani 1 1 d .
H15 H -0.1367 -0.2728 0.8835 0.097 Uiso 1 1 calc R
C16 C -0.02696(14) -0.1541(3) 0.89963(11) 0.0600(6) Uani 1 1 d .
C17 C 0.00250(15) -0.2042(3) 0.96229(12) 0.0610(6) Uani 1 1 d .
C18 C 0.08403(14) -0.1212(2) 0.97592(10) 0.0490(5) Uani 1 1 d .
C19 C 0.14220(14) -0.1381(2) 1.02378(9) 0.0472(5) Uani 1 1 d .
C20 C 0.14456(16) -0.2217(2) 1.08358(10) 0.0543(5) Uani 1 1 d .
C21 C 0.09348(19) -0.3395(3) 1.10593(12) 0.0726(7) Uani 1 1 d .
H21 H 0.0475 -0.3791 1.0822 0.087 Uiso 1 1 calc R
C22 C 0.1129(2) -0.3972(3) 1.16518(14) 0.0889(10) Uani 1 1 d .
H22 H 0.0790 -0.4757 1.1813 0.107 Uiso 1 1 calc R
C23 C 0.1806(2) -0.3409(3) 1.19986(13) 0.0897(10) Uani 1 1 d .
H23 H 0.1928 -0.3841 1.2388 0.108 Uiso 1 1 calc R
C24 C 0.23179(19) -0.2206(3) 1.17849(11) 0.0732(7) Uani 1 1 d .
H24 H 0.2778 -0.1829 1.2028 0.088 Uiso 1 1 calc R
C25 C 0.21325(15) -0.1577(2) 1.12049(10) 0.0540(5) Uani 1 1 d .
C26 C 0.25345(14) -0.0296(2) 1.08384(9) 0.0478(5) Uani 1 1 d .
C27 C 0.30566(13) 0.1115(2) 1.09971(8) 0.0456(5) Uani 1 1 d .
C28 C 0.35078(13) 0.1665(3) 1.15111(9) 0.0511(5) Uani 1 1 d .
C29 C 0.38060(13) 0.3337(3) 1.14374(9) 0.0490(5) Uani 1 1 d .
C30 C 0.43027(15) 0.4343(3) 1.18289(10) 0.0588(6) Uani 1 1 d .
H30 H 0.4507 0.3963 1.2212 0.071 Uiso 1 1 calc R
C31 C 0.44881(17) 0.5913(3) 1.16398(12) 0.0692(7) Uani 1 1 d .
H31 H 0.4826 0.6594 1.1895 0.083 Uiso 1 1 calc R
C32 C 0.41744(17) 0.6480(3) 1.10727(12) 0.0705(7) Uani 1 1 d .
H32 H 0.4294 0.7552 1.0957 0.085 Uiso 1 1 calc R
C33 C 0.36849(16) 0.5487(3) 1.06723(11) 0.0612(6) Uani 1 1 d .
H33 H 0.3482 0.5883 1.0291 0.073 Uiso 1 1 calc R
C34 C 0.35039(13) 0.3894(2) 1.08520(9) 0.0476(5) Uani 1 1 d .
C35 C 0.30424(13) 0.2499(2) 1.05443(9) 0.0442(5) Uani 1 1 d .
C36 C 0.26802(12) 0.2390(2) 0.99712(8) 0.0425(4) Uani 1 1 d .
C37 C 0.21567(13) -0.0359(2) 1.02577(9) 0.0445(5) Uani 1 1 d .
C38 C 0.26508(13) 0.3746(2) 0.95137(8) 0.0441(5) Uani 1 1 d .
C39 C 0.33466(16) 0.4163(3) 0.92153(10) 0.0583(6) Uani 1 1 d .
H39 H 0.3850 0.3646 0.9325 0.070 Uiso 1 1 calc R
C40 C 0.3292(2) 0.5341(3) 0.87573(12) 0.0742(8) Uani 1 1 d .
H40 H 0.3758 0.5618 0.8561 0.089 Uiso 1 1 calc R
C41 C 0.2546(2) 0.6101(3) 0.85935(12) 0.0798(9) Uani 1 1 d .
H41 H 0.2507 0.6878 0.8281 0.096 Uiso 1 1 calc R
C42 C 0.1861(2) 0.5718(3) 0.88896(12) 0.0725(8) Uani 1 1 d .
H42 H 0.1362 0.6251 0.8781 0.087 Uiso 1 1 calc R
C43 C 0.19058(16) 0.4546(3) 0.93495(10) 0.0565(6) Uani 1 1 d .
H43 H 0.1438 0.4294 0.9548 0.068 Uiso 1 1 calc R

loop_
_atom_site_aniso_label
_atom_site_aniso_U_11
_atom_site_aniso_U_22
_atom_site_aniso_U_33
_atom_site_aniso_U_23
_atom_site_aniso_U_13
_atom_site_aniso_U_12
Cl1 0.0822(5) 0.1165(5) 0.0402(3) 0.0271(3) -0.0106(3) -0.0151(4)
O1 0.0780(12) 0.0907(11) 0.0355(8) 0.0096(8) -0.0045(8) 0.0015(9)
O2 0.0745(12) 0.0810(12) 0.1025(15) -0.0053(11) 0.0252(11) -0.0242(10)
C1 0.0494(12) 0.0468(10) 0.0320(10) 0.0019(8) 0.0016(8) -0.0002(9)
C2 0.0528(13) 0.0448(9) 0.0377(10) -0.0011(8) 0.0058(9) -0.0034(9)
C3 0.0549(13) 0.0602(12) 0.0461(12) 0.0036(10) 0.0041(10) 0.0010(10)
C4 0.0537(14) 0.0783(15) 0.0699(17) -0.0017(13) 0.0082(12) 0.0092(12)
C5 0.0615(16) 0.0877(16) 0.0614(16) -0.0059(13) 0.0238(13) 0.0027(13)
C6 0.0733(17) 0.0723(14) 0.0415(12) 0.0002(11) 0.0165(12) -0.0058(13)
C7 0.0552(13) 0.0503(10) 0.0354(10) 0.0000(8) 0.0060(9) -0.0035(9)
C8 0.0608(14) 0.0541(11) 0.0340(11) -0.0013(9) 0.0010(9) -0.0029(10)
C9 0.0524(12) 0.0469(10) 0.0348(10) -0.0022(8) 0.0005(9) 0.0048(9)
C10 0.0514(13) 0.0488(10) 0.0418(11) -0.0092(9) 0.0051(9) 0.0047(9)
C11 0.0501(13) 0.0639(12) 0.0526(13) -0.0194(11) 0.0026(10) 0.0102(11)
C12 0.0600(15) 0.1033(19) 0.0518(14) -0.0161(14) -0.0068(12) 0.0124(14)
C13 0.0684(19) 0.142(3) 0.0572(16) -0.0297(18) -0.0084(14) 0.022(2)
C14 0.0531(16) 0.128(3) 0.091(2) -0.056(2) -0.0029(16) 0.0054(17)
C15 0.0540(15) 0.0925(18) 0.096(2) -0.0470(17) 0.0070(15) -0.0027(14)
C16 0.0482(13) 0.0621(12) 0.0700(16) -0.0255(12) 0.0072(11) 0.0022(11)
C17 0.0577(14) 0.0544(12) 0.0732(16) -0.0187(12) 0.0189(12) -0.0047(11)
C18 0.0516(12) 0.0463(10) 0.0511(12) -0.0115(9) 0.0159(10) -0.0007(9)
C19 0.0582(13) 0.0426(9) 0.0429(11) -0.0044(8) 0.0153(10) 0.0012(9)
C20 0.0757(16) 0.0440(10) 0.0463(12) -0.0001(9) 0.0230(11) 0.0006(10)
C21 0.101(2) 0.0574(13) 0.0634(16) -0.0040(12) 0.0319(15) -0.0138(13)
C22 0.150(3) 0.0589(14) 0.0637(17) 0.0059(13) 0.0416(19) -0.0247(17)
C23 0.157(3) 0.0627(14) 0.0520(15) 0.0117(13) 0.0230(18) -0.0160(18)
C24 0.109(2) 0.0652(14) 0.0460(13) 0.0122(11) 0.0104(14) -0.0040(14)
C25 0.0744(16) 0.0479(10) 0.0420(11) 0.0065(9) 0.0180(11) 0.0074(10)
C26 0.0572(13) 0.0515(10) 0.0357(10) 0.0077(9) 0.0092(9) 0.0076(9)
C27 0.0484(12) 0.0575(11) 0.0313(10) 0.0047(8) 0.0048(9) 0.0054(9)
C28 0.0484(12) 0.0740(13) 0.0308(10) 0.0088(10) 0.0035(9) 0.0076(10)
C29 0.0450(11) 0.0679(12) 0.0339(10) -0.0032(9) 0.0023(9) 0.0072(10)
C30 0.0574(14) 0.0822(15) 0.0349(11) -0.0077(11) -0.0065(10) 0.0068(12)
C31 0.0720(17) 0.0735(15) 0.0586(15) -0.0166(12) -0.0148(13) 0.0008(13)
C32 0.0837(18) 0.0595(13) 0.0644(16) -0.0067(12) -0.0162(14) -0.0036(13)
C33 0.0766(16) 0.0569(12) 0.0474(13) -0.0009(10) -0.0110(12) 0.0009(11)
C34 0.0500(12) 0.0578(11) 0.0342(10) -0.0026(9) -0.0005(9) 0.0039(10)
C35 0.0479(12) 0.0498(10) 0.0350(10) 0.0014(8) 0.0043(9) 0.0020(9)
C36 0.0462(11) 0.0496(10) 0.0319(10) 0.0016(8) 0.0043(8) 0.0017(9)
C37 0.0523(12) 0.0459(10) 0.0361(10) 0.0016(8) 0.0085(9) 0.0035(9)
C38 0.0560(12) 0.0466(10) 0.0293(9) -0.0005(8) 0.0008(9) -0.0036(9)
C39 0.0692(15) 0.0588(12) 0.0471(13) 0.0004(10) 0.0068(11) -0.0080(11)
C40 0.112(2) 0.0628(13) 0.0515(14) 0.0029(12) 0.0250(15) -0.0189(15)
C41 0.143(3) 0.0512(13) 0.0454(14) 0.0092(11) 0.0087(17) -0.0020(16)
C42 0.103(2) 0.0559(13) 0.0561(15) 0.0044(11) -0.0052(15) 0.0181(14)
C43 0.0701(15) 0.0539(11) 0.0452(12) 0.0010(10) 0.0030(11) 0.0077(11)

loop_
_atom_type_symbol
_atom_type_description
_atom_type_scat_dispersion_real
_atom_type_scat_dispersion_imag
_atom_type_scat_source
C C 0.0033 0.0016 'International Tables Vol C Tables 4.2.6.8 and 6.1.1.4'
H H 0.0000 0.0000 'International Tables Vol C Tables 4.2.6.8 and 6.1.1.4'
O O 0.0106 0.0060 'International Tables Vol C Tables 4.2.6.8 and 6.1.1.4'
Cl Cl 0.1484 0.1585 'International Tables Vol C Tables 4.2.6.8 and 6.1.1.4'

loop_
_geom_angle_atom_site_label_1
_geom_angle_atom_site_label_2
_geom_angle_atom_site_label_3
_geom_angle
C37 C1 C9 113.42(17)
C37 C1 C2 116.42(16)
C9 C1 C2 99.19(15)
C37 C1 C36 109.77(16)
C9 C1 C36 115.60(15)
C2 C1 C36 101.74(15)
C3 C2 C7 120.3(2)
C3 C2 C1 129.59(18)
C7 C2 C1 109.95(18)
C2 C3 C4 118.5(2)
C3 C4 C5 121.1(2)
C6 C5 C4 120.9(2)
C5 C6 C7 118.2(2)
C6 C7 C2 121.0(2)
C6 C7 C8 128.54(19)
C2 C7 C8 110.37(18)
O1 C8 C7 125.6(2)
O1 C8 C9 129.9(2)
C7 C8 C9 104.24(16)
C10 C9 C8 125.07(18)
C10 C9 C1 120.84(18)
C8 C9 C1 107.70(18)
C9 C10 C18 121.79(19)
C9 C10 C11 131.0(2)
C18 C10 C11 106.97(19)
C12 C11 C16 119.5(2)
C12 C11 C10 131.6(2)
C16 C11 C10 108.8(2)
C11 C12 C13 117.8(3)
C14 C13 C12 121.7(3)
C15 C14 C13 120.5(3)
C14 C15 C16 118.2(3)
C15 C16 C11 122.1(3)
C15 C16 C17 127.2(3)
C11 C16 C17 110.7(2)
O2 C17 C16 126.3(2)
O2 C17 C18 127.8(2)
C16 C17 C18 105.9(2)
C19 C18 C10 121.27(19)
C19 C18 C17 130.9(2)
C10 C18 C17 107.5(2)
C18 C19 C37 118.72(18)
C18 C19 C20 134.4(2)
C37 C19 C20 106.06(18)
C21 C20 C25 120.9(2)
C21 C20 C19 131.5(2)
C25 C20 C19 107.53(18)
C20 C21 C22 118.0(3)
C23 C22 C21 121.2(3)
C22 C23 C24 121.5(3)
C25 C24 C23 118.8(3)
C24 C25 C20 119.4(2)
C24 C25 C26 133.0(2)
C20 C25 C26 107.56(18)
C37 C26 C27 117.41(17)
C37 C26 C25 107.20(19)
C27 C26 C25 133.63(18)
C28 C27 C26 135.81(19)
C28 C27 C35 106.43(18)
C26 C27 C35 117.07(17)
C27 C28 C29 111.78(17)
C27 C28 Cl1 129.10(18)
C29 C28 Cl1 119.10(15)
C30 C29 C34 121.0(2)
C30 C29 C28 131.13(19)
C34 C29 C28 107.88(17)
C31 C30 C29 118.9(2)
C30 C31 C32 120.3(2)
C31 C32 C33 121.6(2)
C34 C33 C32 118.7(2)
C33 C34 C29 119.43(19)
C33 C34 C35 133.42(19)
C29 C34 C35 107.13(18)
C36 C35 C34 129.69(18)
C36 C35 C27 123.60(18)
C34 C35 C27 106.70(16)
C35 C36 C38 124.78(17)
C35 C36 C1 118.07(16)
C38 C36 C1 116.60(15)
C26 C37 C19 110.52(18)
C26 C37 C1 125.53(19)
C19 C37 C1 123.28(18)
C43 C38 C39 119.01(19)
C43 C38 C36 119.7(2)
C39 C38 C36 121.12(19)
C40 C39 C38 120.3(2)
C41 C40 C39 119.9(3)
C42 C41 C40 120.3(2)
C41 C42 C43 120.6(3)
C42 C43 C38 119.9(2)

loop_
_geom_bond_atom_site_label_1
_geom_bond_atom_site_label_2
_geom_bond_distance
Cl1 C28 1.716(2)
O1 C8 1.218(2)
O2 C17 1.224(3)
C1 C37 1.483(3)
C1 C9 1.537(3)
C1 C2 1.550(3)
C1 C36 1.550(3)
C2 C3 1.376(3)
C2 C7 1.393(3)
C3 C4 1.377(3)
C4 C5 1.391(4)
C5 C6 1.366(4)
C6 C7 1.389(3)
C7 C8 1.480(3)
C8 C9 1.493(3)
C9 C10 1.354(3)
C10 C18 1.480(3)
C10 C11 1.483(3)
C11 C12 1.385(3)
C11 C16 1.395(3)
C12 C13 1.402(4)
C13 C14 1.379(5)
C14 C15 1.371(4)
C15 C16 1.384(3)
C16 C17 1.476(4)
C17 C18 1.490(3)
C18 C19 1.358(3)
C19 C37 1.447(3)
C19 C20 1.476(3)
C20 C21 1.381(3)
C20 C25 1.418(3)
C21 C22 1.394(4)
C22 C23 1.359(5)
C23 C24 1.388(4)
C24 C25 1.382(3)
C25 C26 1.496(3)
C26 C37 1.369(3)
C26 C27 1.446(3)
C27 C28 1.367(3)
C27 C35 1.498(3)
C28 C29 1.451(3)
C29 C30 1.390(3)
C29 C34 1.411(3)
C30 C31 1.378(4)
C31 C32 1.384(3)
C32 C33 1.389(3)
C33 C34 1.387(3)
C34 C35 1.485(3)
C35 C36 1.346(3)
C36 C38 1.487(3)
C38 C43 1.390(3)
C38 C39 1.394(3)
C39 C40 1.384(3)
C40 C41 1.377(4)
C41 C42 1.370(4)
C42 C43 1.384(3)
